data_4340151
loop_
_publ_author_name
'Cotton, F. Albert'
'Li, Zhong'
'Liu, Chun Y.'
'Murillo, Carlos A.'
'Villagr\'an, Dino'

_publ_section_title
;
 Strong electronic interaction between two dimolybdenum units linked by a
 tetraazatetracene.
;
_journal_issue 2
_journal_name_full 'Inorganic chemistry'
_journal_page_first 767
_journal_page_last 778
_journal_paper_doi 10.1021/ic051614d
_journal_volume 45
_journal_year 2006
_chemical_formula_moiety 'C78 H74 Mo4 N12 O12, 4(C H2 Cl2)'
_chemical_formula_sum 'C82 H82 Cl8 Mo4 N12 O12'
_chemical_formula_weight 2094.96
_chemical_name_common '[Mo2(DAniF)2(O2CCH3)]2C14H8N4,4CH2Cl2'
_chemical_name_systematic
; 
 ? 
;
_space_group_IT_number 2
_symmetry_cell_setting triclinic
_symmetry_space_group_name_Hall '-P 1'
_symmetry_space_group_name_H-M 'P -1'
_atom_sites_solution_hydrogens geom
_atom_sites_solution_primary direct
_atom_sites_solution_secondary difmap
_audit_creation_method SHELXL-97
_cell_angle_alpha 89.761(4)
_cell_angle_beta 73.296(4)
_cell_angle_gamma 75.536(4)
_cell_formula_units_Z 1
_cell_length_a 10.533(2)
_cell_length_b 14.862(3)
_cell_length_c 15.070(3)
_cell_measurement_reflns_used 4300
_cell_measurement_temperature 213(2)
_cell_measurement_theta_max 27.21
_cell_measurement_theta_min 2.15
_cell_volume 2182.1(7)
_computing_cell_refinement SAINT
_computing_data_collection SMART
_computing_data_reduction SAINT
_computing_molecular_graphics XP
_computing_publication_material CIFTAB
_computing_structure_refinement 'SHELXL-97 (Sheldrick, 1997)'
_computing_structure_solution 'SHELXS-97 (Sheldrick, 1990)'
_diffrn_ambient_temperature 213(2)
_diffrn_measured_fraction_theta_full 0.973
_diffrn_measured_fraction_theta_max 0.973
_diffrn_measurement_device_type 'BRUKER SMART 1000'
_diffrn_measurement_method \w-scans
_diffrn_radiation_monochromator graphite
_diffrn_radiation_source 'normal-focus sealed tube'
_diffrn_radiation_type MoK\a
_diffrn_radiation_wavelength 0.71073
_diffrn_reflns_av_R_equivalents 0.0277
_diffrn_reflns_av_sigmaI/netI 0.0540
_diffrn_reflns_limit_h_max 11
_diffrn_reflns_limit_h_min -11
_diffrn_reflns_limit_k_max 16
_diffrn_reflns_limit_k_min -13
_diffrn_reflns_limit_l_max 15
_diffrn_reflns_limit_l_min -16
_diffrn_reflns_number 8818
_diffrn_reflns_theta_full 25.00
_diffrn_reflns_theta_max 25.0
_diffrn_reflns_theta_min 1.93
_diffrn_standards_number 'None (area detector data)'
_exptl_absorpt_coefficient_mu 0.873
_exptl_absorpt_correction_T_max 0.9479
_exptl_absorpt_correction_T_min 0.7724
_exptl_absorpt_correction_type multi-scan
_exptl_absorpt_process_details SADABS
_exptl_crystal_colour orange
_exptl_crystal_density_diffrn 1.594
_exptl_crystal_density_method 'not measured'
_exptl_crystal_description niddle
_exptl_crystal_F_000 1058
_exptl_crystal_size_max 0.31
_exptl_crystal_size_mid 0.06
_exptl_crystal_size_min 0.06
_refine_diff_density_max 1.205
_refine_diff_density_min -0.908
_refine_diff_density_rms 0.130
_refine_ls_extinction_method none
_refine_ls_goodness_of_fit_ref 1.017
_refine_ls_hydrogen_treatment noref
_refine_ls_matrix_type full
_refine_ls_number_parameters 484
_refine_ls_number_reflns 5660
_refine_ls_number_restraints 4
_refine_ls_restrained_S_all 1.016
_refine_ls_R_factor_all 0.0922
_refine_ls_R_factor_gt 0.0582
_refine_ls_shift/su_max 0.002
_refine_ls_shift/su_mean 0.000
_refine_ls_structure_factor_coef Fsqd
_refine_ls_weighting_details 'calc w=1/[\s^2^(Fo^2^)+(0.0856P)^2^+5.3166P] where P=(Fo^2^+2Fc^2^)/3'
_refine_ls_weighting_scheme calc
_refine_ls_wR_factor_gt 0.1446
_refine_ls_wR_factor_ref 0.1653
_reflns_number_gt 5160
_reflns_number_total 7480
_reflns_threshold_expression >2sigma(I)
_cod_data_source_file ic051614drom20050920_035939.cif
_cod_data_source_block xl
_cod_original_cell_volume 2182.0(9)
_cod_original_sg_symbol_H-M P-1
_cod_database_code 4340151

loop_
_symmetry_equiv_pos_as_xyz
'x, y, z'
'-x, -y, -z'

loop_
_atom_site_label
_atom_site_type_symbol
_atom_site_fract_x
_atom_site_fract_y
_atom_site_fract_z
_atom_site_U_iso_or_equiv
_atom_site_adp_type
_atom_site_occupancy
_atom_site_symmetry_multiplicity
_atom_site_calc_flag
_atom_site_refinement_flags
Mo2 Mo 0.58044(5) 0.21470(3) -0.09862(4) 0.02509(17) Uani 1 1 d .
Mo1 Mo 0.73482(5) 0.10456(3) -0.17847(4) 0.02449(17) Uani 1 1 d .
O3 O 0.8694(6) -0.1814(5) -0.5688(4) 0.080(2) Uani 1 1 d .
O4 O -0.0467(5) 0.4810(3) -0.1188(5) 0.0657(18) Uani 1 1 d .
O5 O 0.8173(4) 0.1968(3) -0.2734(3) 0.0345(11) Uani 1 1 d .
O6 O 0.6610(4) 0.3154(3) -0.1831(3) 0.0349(11) Uani 1 1 d .
O7 O 1.4080(4) -0.1095(4) -0.2634(3) 0.0444(13) Uani 1 1 d .
O8 O 0.4931(6) 0.4901(4) 0.2964(4) 0.0556(15) Uani 1 1 d .
N1 N 0.6589(5) 0.0042(3) -0.0913(3) 0.0225(11) Uani 1 1 d .
N2 N 0.4767(5) 0.1254(3) -0.0119(3) 0.0240(11) Uani 1 1 d .
N3 N 0.6207(5) 0.0892(4) -0.2718(4) 0.0293(12) Uani 1 1 d .
N4 N 0.4530(5) 0.2132(3) -0.1861(4) 0.0282(12) Uani 1 1 d .
N7 N 0.8794(5) 0.1174(4) -0.1070(4) 0.0283(12) Uani 1 1 d .
N8 N 0.7061(5) 0.2320(3) -0.0121(4) 0.0296(12) Uani 1 1 d .
C1 C 0.5337(6) 0.0325(4) -0.0261(4) 0.0214(13) Uani 1 1 d .
C2 C 0.7225(6) -0.0920(4) -0.0997(4) 0.0253(14) Uani 1 1 d .
C3 C 0.8576(7) -0.1242(5) -0.1592(5) 0.0366(16) Uani 1 1 d .
H3A H 0.9028 -0.0823 -0.1917 0.044 Uiso 1 1 calc R
C4 C 0.9231(7) -0.2185(5) -0.1692(5) 0.0399(18) Uani 1 1 d .
H4A H 1.0119 -0.2399 -0.2090 0.048 Uiso 1 1 calc R
C5 C 0.3431(6) 0.1551(4) 0.0490(4) 0.0230(13) Uani 1 1 d .
C6 C 0.2749(7) 0.2494(4) 0.0630(5) 0.0347(16) Uani 1 1 d .
H6A H 0.3196 0.2925 0.0327 0.042 Uiso 1 1 calc R
C7 C 0.1424(7) 0.2802(5) 0.1208(5) 0.0427(18) Uani 1 1 d .
H7A H 0.0973 0.3433 0.1269 0.051 Uiso 1 1 calc R
C30 C 0.5001(6) 0.1500(4) -0.2579(5) 0.0316(15) Uani 1 1 d .
H30A H 0.4485 0.1486 -0.2983 0.038 Uiso 1 1 calc R
C31 C 0.6771(4) 0.0245(3) -0.3528(3) 0.0325(15) Uani 1 1 d G
C32 C 0.8191(4) -0.0083(4) -0.3849(4) 0.070(3) Uani 1 1 d G
H32A H 0.8737 0.0151 -0.3572 0.084 Uiso 1 1 calc R
C33 C 0.8797(3) -0.0761(4) -0.4585(4) 0.078(3) Uani 1 1 d G
H33A H 0.9747 -0.0980 -0.4799 0.093 Uiso 1 1 calc R
C34 C 0.7981(5) -0.1111(4) -0.4999(3) 0.051(2) Uani 1 1 d G
C35 C 0.6561(5) -0.0783(4) -0.4678(4) 0.054(2) Uani 1 1 d G
H35A H 0.6015 -0.1017 -0.4955 0.065 Uiso 1 1 calc R
C36 C 0.5955(3) -0.0105(3) -0.3943(3) 0.0453(19) Uani 1 1 d G
H36A H 0.5005 0.0115 -0.3728 0.054 Uiso 1 1 calc R
C37 C 0.7934(11) -0.2230(8) -0.6109(8) 0.106(5) Uani 1 1 d .
H37A H 0.8549 -0.2692 -0.6585 0.158 Uiso 1 1 calc R
H37B H 0.7379 -0.1763 -0.6379 0.158 Uiso 1 1 calc R
H37C H 0.7354 -0.2519 -0.5651 0.158 Uiso 1 1 calc R
C41 C 0.3235(3) 0.2791(2) -0.1733(3) 0.0294(15) Uani 1 1 d G
C42 C 0.3183(3) 0.3735(3) -0.1724(4) 0.052(2) Uani 1 1 d G
H42A H 0.3989 0.3925 -0.1841 0.062 Uiso 1 1 calc R
C43 C 0.1927(4) 0.4394(2) -0.1539(4) 0.060(3) Uani 1 1 d G
H43A H 0.1892 0.5026 -0.1532 0.073 Uiso 1 1 calc R
C44 C 0.0722(3) 0.4110(2) -0.1363(4) 0.0406(18) Uani 1 1 d G
C45 C 0.0774(3) 0.3166(3) -0.1372(4) 0.046(2) Uani 1 1 d G
H45A H -0.0032 0.2976 -0.1254 0.056 Uiso 1 1 calc R
C46 C 0.2030(4) 0.2507(2) -0.1557(4) 0.0443(19) Uani 1 1 d G
H46A H 0.2065 0.1875 -0.1563 0.053 Uiso 1 1 calc R
C47 C -0.1706(8) 0.4584(6) -0.0755(8) 0.075(3) Uani 1 1 d .
H47A H -0.2456 0.5129 -0.0672 0.112 Uiso 1 1 calc R
H47B H -0.1688 0.4356 -0.0161 0.112 Uiso 1 1 calc R
H47C H -0.1820 0.4112 -0.1136 0.112 Uiso 1 1 calc R
C50 C 0.7617(7) 0.2845(5) -0.2544(5) 0.0372(17) Uani 1 1 d .
C51 C 0.8190(9) 0.3503(6) -0.3186(7) 0.066(3) Uani 1 1 d .
H51A H 0.8954 0.3158 -0.3684 0.099 Uiso 1 1 calc R
H51B H 0.8493 0.3915 -0.2853 0.099 Uiso 1 1 calc R
H51C H 0.7495 0.3859 -0.3436 0.099 Uiso 1 1 calc R
C70 C 0.8369(6) 0.1816(4) -0.0375(5) 0.0292(15) Uani 1 1 d .
H70A H 0.8971 0.1918 -0.0064 0.035 Uiso 1 1 calc R
C71 C 1.0224(3) 0.0682(3) -0.1431(3) 0.0277(14) Uani 1 1 d G
C72 C 1.0716(4) 0.0427(3) -0.2379(3) 0.0383(17) Uani 1 1 d G
H72A H 1.0165 0.0640 -0.2760 0.046 Uiso 1 1 calc R
C73 C 1.2032(4) -0.0147(3) -0.2757(2) 0.0426(18) Uani 1 1 d G
H73A H 1.2361 -0.0318 -0.3391 0.051 Uiso 1 1 calc R
C74 C 1.2856(3) -0.0465(3) -0.2188(3) 0.0350(16) Uani 1 1 d G
C75 C 1.2364(4) -0.0210(3) -0.1240(3) 0.0330(16) Uani 1 1 d G
H75A H 1.2915 -0.0423 -0.0860 0.040 Uiso 1 1 calc R
C76 C 1.1048(4) 0.0363(3) -0.0862(2) 0.0295(15) Uani 1 1 d G
H76A H 1.0719 0.0534 -0.0228 0.035 Uiso 1 1 calc R
C77 C 1.5075(7) -0.1334(5) -0.2128(5) 0.0455(19) Uani 1 1 d .
H77A H 1.5883 -0.1775 -0.2504 0.068 Uiso 1 1 calc R
H77B H 1.4693 -0.1603 -0.1566 0.068 Uiso 1 1 calc R
H77C H 1.5313 -0.0783 -0.1978 0.068 Uiso 1 1 calc R
C81 C 0.6595(4) 0.2982(2) 0.0675(2) 0.0297(15) Uani 1 1 d G
C82 C 0.5597(4) 0.3796(3) 0.0676(2) 0.0325(15) Uani 1 1 d G
H82A H 0.5285 0.3917 0.0159 0.039 Uiso 1 1 calc R
C83 C 0.5067(4) 0.4430(2) 0.1451(3) 0.0382(17) Uani 1 1 d G
H83A H 0.4399 0.4974 0.1452 0.046 Uiso 1 1 calc R
C84 C 0.5534(5) 0.4249(3) 0.2224(3) 0.0390(17) Uani 1 1 d G
C85 C 0.6532(5) 0.3435(3) 0.2222(3) 0.0433(18) Uani 1 1 d G
H85A H 0.6844 0.3314 0.2739 0.052 Uiso 1 1 calc R
C86 C 0.7062(4) 0.2801(2) 0.1448(3) 0.0365(16) Uani 1 1 d G
H86A H 0.7730 0.2256 0.1447 0.044 Uiso 1 1 calc R
C87 C 0.5413(13) 0.4763(7) 0.3750(7) 0.104(5) Uani 1 1 d .
H87A H 0.4906 0.5264 0.4215 0.155 Uiso 1 1 calc R
H87B H 0.6370 0.4748 0.3574 0.155 Uiso 1 1 calc R
H87C H 0.5290 0.4183 0.3995 0.155 Uiso 1 1 calc R
Cl1 Cl 0.5556(6) 0.2682(4) -0.4571(4) 0.186(2) Uani 1 1 d D
Cl2 Cl 0.8165(5) 0.2398(5) -0.5821(4) 0.225(3) Uani 1 1 d D
Cl3 Cl 0.9753(14) 0.4436(9) -0.6367(9) 0.391(6) Uani 1 1 d D
Cl4 Cl 1.2328(12) 0.3694(8) -0.6336(10) 0.391(7) Uani 1 1 d D
C1S C 0.681(3) 0.1996(11) -0.5208(14) 0.301(19) Uani 1 1 d D
H1SA H 0.6502 0.1699 -0.5651 0.361 Uiso 1 1 calc R
H1SB H 0.7144 0.1515 -0.4834 0.361 Uiso 1 1 calc R
C2S C 1.097(3) 0.374(4) -0.583(3) 0.63(6) Uani 1 1 d D
H2SA H 1.0787 0.4005 -0.5205 0.760 Uiso 1 1 calc R
H2SB H 1.0847 0.3112 -0.5784 0.760 Uiso 1 1 calc R

loop_
_atom_site_aniso_label
_atom_site_aniso_U_11
_atom_site_aniso_U_22
_atom_site_aniso_U_33
_atom_site_aniso_U_23
_atom_site_aniso_U_13
_atom_site_aniso_U_12
Mo2 0.0169(3) 0.0197(3) 0.0373(4) 0.0015(2) -0.0081(2) -0.0023(2)
Mo1 0.0148(3) 0.0232(3) 0.0339(4) 0.0020(2) -0.0070(2) -0.0024(2)
O3 0.052(4) 0.106(5) 0.061(4) -0.040(4) -0.013(3) 0.015(4)
O4 0.021(3) 0.035(3) 0.129(6) 0.008(3) -0.015(3) 0.005(2)
O5 0.021(2) 0.035(3) 0.043(3) 0.008(2) -0.004(2) -0.005(2)
O6 0.027(3) 0.028(2) 0.045(3) 0.007(2) -0.007(2) -0.004(2)
O7 0.020(2) 0.060(3) 0.048(3) -0.002(3) -0.014(2) 0.004(2)
O8 0.069(4) 0.045(3) 0.044(3) -0.013(3) -0.017(3) 0.001(3)
N1 0.015(2) 0.024(3) 0.024(3) -0.004(2) -0.005(2) 0.000(2)
N2 0.014(2) 0.021(2) 0.030(3) -0.005(2) -0.002(2) 0.001(2)
N3 0.019(3) 0.031(3) 0.033(3) -0.001(2) -0.007(2) 0.001(2)
N4 0.021(3) 0.026(3) 0.036(3) 0.006(2) -0.011(2) 0.000(2)
N7 0.019(3) 0.032(3) 0.035(3) 0.002(2) -0.008(2) -0.008(2)
N8 0.024(3) 0.025(3) 0.039(3) -0.001(2) -0.007(2) -0.006(2)
C1 0.020(3) 0.022(3) 0.021(3) 0.002(2) -0.009(3) -0.001(2)
C2 0.020(3) 0.022(3) 0.031(4) -0.003(3) -0.008(3) 0.001(2)
C3 0.023(3) 0.032(4) 0.048(5) 0.001(3) -0.002(3) -0.007(3)
C4 0.019(3) 0.030(4) 0.055(5) -0.004(3) 0.002(3) 0.005(3)
C5 0.016(3) 0.023(3) 0.031(4) 0.003(3) -0.009(3) -0.005(2)
C6 0.025(4) 0.026(3) 0.046(4) 0.001(3) -0.003(3) -0.003(3)
C7 0.029(4) 0.027(4) 0.057(5) 0.003(3) -0.005(4) 0.011(3)
C30 0.025(3) 0.032(3) 0.039(4) 0.004(3) -0.012(3) -0.005(3)
C31 0.030(4) 0.040(4) 0.027(4) 0.006(3) -0.011(3) -0.005(3)
C32 0.032(4) 0.091(7) 0.078(7) -0.040(6) -0.017(4) 0.004(4)
C33 0.029(4) 0.107(8) 0.081(7) -0.041(6) -0.010(5) 0.003(5)
C34 0.045(5) 0.061(5) 0.036(5) -0.010(4) -0.007(4) 0.005(4)
C35 0.040(5) 0.068(6) 0.053(5) -0.014(4) -0.018(4) -0.007(4)
C36 0.024(4) 0.052(5) 0.055(5) -0.010(4) -0.011(3) -0.002(3)
C37 0.078(8) 0.121(10) 0.108(9) -0.056(8) -0.051(7) 0.022(7)
C41 0.023(3) 0.026(3) 0.037(4) 0.001(3) -0.010(3) -0.002(3)
C42 0.026(4) 0.033(4) 0.097(7) 0.016(4) -0.019(4) -0.007(3)
C43 0.030(4) 0.024(4) 0.121(8) 0.007(4) -0.015(5) -0.004(3)
C44 0.026(4) 0.032(4) 0.059(5) 0.005(3) -0.012(3) 0.002(3)
C45 0.020(4) 0.035(4) 0.080(6) 0.007(4) -0.012(4) -0.005(3)
C46 0.031(4) 0.023(3) 0.080(6) 0.004(3) -0.020(4) -0.004(3)
C47 0.020(4) 0.067(6) 0.125(9) -0.009(6) -0.009(5) -0.003(4)
C50 0.028(4) 0.033(4) 0.050(5) 0.012(3) -0.010(4) -0.009(3)
C51 0.042(5) 0.050(5) 0.087(7) 0.028(5) 0.006(5) -0.007(4)
C70 0.025(3) 0.022(3) 0.041(4) 0.003(3) -0.011(3) -0.005(3)
C71 0.018(3) 0.028(3) 0.042(4) 0.000(3) -0.012(3) -0.011(3)
C72 0.017(3) 0.053(4) 0.046(5) -0.004(3) -0.015(3) -0.005(3)
C73 0.031(4) 0.059(5) 0.036(4) -0.002(4) -0.011(3) -0.007(3)
C74 0.021(3) 0.035(4) 0.049(5) 0.001(3) -0.014(3) -0.003(3)
C75 0.027(4) 0.037(4) 0.041(4) 0.008(3) -0.019(3) -0.008(3)
C76 0.026(3) 0.029(3) 0.034(4) -0.002(3) -0.010(3) -0.007(3)
C77 0.020(4) 0.057(5) 0.055(5) 0.005(4) -0.015(3) 0.002(3)
C81 0.023(3) 0.026(3) 0.041(4) -0.001(3) -0.009(3) -0.007(3)
C82 0.025(3) 0.028(3) 0.043(4) 0.001(3) -0.010(3) -0.006(3)
C83 0.028(4) 0.025(3) 0.053(5) -0.005(3) -0.005(3) -0.001(3)
C84 0.045(4) 0.032(4) 0.040(4) -0.002(3) -0.012(4) -0.010(3)
C85 0.054(5) 0.035(4) 0.046(5) 0.000(3) -0.026(4) -0.007(3)
C86 0.033(4) 0.026(3) 0.053(5) 0.000(3) -0.021(3) -0.005(3)
C87 0.149(12) 0.082(8) 0.057(7) -0.032(6) -0.046(7) 0.029(7)
Cl1 0.153(4) 0.176(5) 0.202(5) 0.094(4) -0.010(4) -0.047(4)
Cl2 0.116(4) 0.340(8) 0.180(5) 0.161(5) -0.022(3) -0.015(4)
Cl3 0.413(17) 0.394(15) 0.438(17) 0.083(13) -0.187(15) -0.164(14)
Cl4 0.261(11) 0.335(13) 0.509(19) 0.039(12) 0.005(12) -0.096(10)
C1S 0.38(3) 0.080(11) 0.22(2) 0.014(12) 0.21(2) -0.017(15)
C2S 0.19(3) 1.19(15) 0.60(8) 0.73(10) -0.16(4) -0.28(5)

loop_
_atom_type_symbol
_atom_type_description
_atom_type_scat_dispersion_real
_atom_type_scat_dispersion_imag
_atom_type_scat_source
C C 0.0033 0.0016 'International Tables Vol C Tables 4.2.6.8 and 6.1.1.4'
H H 0.0000 0.0000 'International Tables Vol C Tables 4.2.6.8 and 6.1.1.4'
N N 0.0061 0.0033 'International Tables Vol C Tables 4.2.6.8 and 6.1.1.4'
O O 0.0106 0.0060 'International Tables Vol C Tables 4.2.6.8 and 6.1.1.4'
Mo Mo -1.6832 0.6857 'International Tables Vol C Tables 4.2.6.8 and 6.1.1.4'
Cl Cl 0.1484 0.1585 'International Tables Vol C Tables 4.2.6.8 and 6.1.1.4'

loop_
_geom_angle_atom_site_label_1
_geom_angle_atom_site_label_2
_geom_angle_atom_site_label_3
_geom_angle
_geom_angle_site_symmetry_1
_geom_angle_site_symmetry_3
Mo1 Mo2 N2 93.66(12) . .
Mo1 Mo2 N4 92.11(13) . .
N2 Mo2 N4 88.23(19) . .
Mo1 Mo2 O6 92.11(12) . .
N2 Mo2 O6 173.22(17) . .
N4 Mo2 O6 88.00(19) . .
Mo1 Mo2 N8 91.68(13) . .
N2 Mo2 N8 96.33(19) . .
N4 Mo2 N8 173.87(19) . .
O6 Mo2 N8 87.05(19) . .
Mo2 Mo1 O5 91.62(12) . .
Mo2 Mo1 N1 92.20(12) . .
O5 Mo1 N1 175.81(17) . .
Mo2 Mo1 N3 93.59(13) . .
O5 Mo1 N3 85.88(19) . .
N1 Mo1 N3 92.17(19) . .
Mo2 Mo1 N7 93.74(14) . .
O5 Mo1 N7 86.81(19) . .
N1 Mo1 N7 94.65(19) . .
N3 Mo1 N7 169.78(19) . .
C34 O3 C37 117.8(6) . .
C44 O4 C47 117.5(6) . .
C50 O5 Mo1 117.3(4) . .
C50 O6 Mo2 117.0(4) . .
C74 O7 C77 116.6(5) . .
C84 O8 C87 117.9(6) . .
C1 N1 C2 115.9(5) . .
C1 N1 Mo1 118.6(4) . .
C2 N1 Mo1 125.3(4) . .
C1 N2 C5 117.0(5) . .
C1 N2 Mo2 118.1(4) . .
C5 N2 Mo2 124.1(4) . .
C30 N3 C31 120.4(5) . .
C30 N3 Mo1 116.5(4) . .
C31 N3 Mo1 122.7(3) . .
C30 N4 C41 118.9(5) . .
C30 N4 Mo2 117.8(4) . .
C41 N4 Mo2 123.2(4) . .
C70 N7 C71 121.2(5) . .
C70 N7 Mo1 117.3(4) . .
C71 N7 Mo1 120.8(3) . .
C70 N8 C81 118.4(5) . .
C70 N8 Mo2 117.6(4) . .
C81 N8 Mo2 123.9(3) . .
N2 C1 N1 116.5(5) . .
N2 C1 C1 121.5(6) . 2_655
N1 C1 C1 122.1(6) . 2_655
C5 C2 N1 121.9(5) 2_655 .
C5 C2 C3 119.7(5) 2_655 .
N1 C2 C3 118.4(6) . .
C4 C3 C2 119.9(6) . .
C7 C4 C3 120.2(6) 2_655 .
C6 C5 C2 118.5(6) . 2_655
C6 C5 N2 120.2(6) . .
C2 C5 N2 121.3(5) 2_655 .
C7 C6 C5 121.3(6) . .
C4 C7 C6 120.3(6) 2_655 .
N3 C30 N4 119.9(6) . .
C32 C31 C36 120.0 . .
C32 C31 N3 117.1(3) . .
C36 C31 N3 122.7(3) . .
C33 C32 C31 120.0 . .
C32 C33 C34 120.0 . .
O3 C34 C35 125.3(4) . .
O3 C34 C33 114.7(4) . .
C35 C34 C33 120.0 . .
C36 C35 C34 120.0 . .
C35 C36 C31 120.0 . .
C42 C41 C46 120.0 . .
C42 C41 N4 118.7(3) . .
C46 C41 N4 121.2(3) . .
C41 C42 C43 120.0 . .
C44 C43 C42 120.0 . .
O4 C44 C43 115.8(4) . .
O4 C44 C45 124.2(4) . .
C43 C44 C45 120.0 . .
C46 C45 C44 120.0 . .
C45 C46 C41 120.0 . .
O6 C50 O5 121.7(6) . .
O6 C50 C51 120.0(6) . .
O5 C50 C51 118.3(7) . .
N7 C70 N8 119.3(6) . .
C72 C71 C76 120.0 . .
C72 C71 N7 116.8(3) . .
C76 C71 N7 122.7(3) . .
C71 C72 C73 120.0 . .
C74 C73 C72 120.0 . .
O7 C74 C73 114.0(3) . .
O7 C74 C75 125.7(3) . .
C73 C74 C75 120.0 . .
C74 C75 C76 120.0 . .
C75 C76 C71 120.0 . .
C82 C81 C86 120.0 . .
C82 C81 N8 118.2(3) . .
C86 C81 N8 121.7(3) . .
C81 C82 C83 120.0 . .
C82 C83 C84 120.0 . .
O8 C84 C85 123.9(4) . .
O8 C84 C83 116.0(4) . .
C85 C84 C83 120.0 . .
C84 C85 C86 120.0 . .
C85 C86 C81 120.0 . .
Cl1 C1S Cl2 118.8(11) . .
Cl4 C2S Cl3 112(2) . .

loop_
_geom_bond_atom_site_label_1
_geom_bond_atom_site_label_2
_geom_bond_distance
_geom_bond_site_symmetry_2
_geom_bond_publ_flag
Mo2 Mo1 2.0818(8) . y
Mo2 N2 2.133(5) . y
Mo2 N4 2.138(5) . y
Mo2 O6 2.139(5) . y
Mo2 N8 2.164(5) . y
Mo1 O5 2.132(4) . y
Mo1 N1 2.137(5) . y
Mo1 N3 2.141(5) . y
Mo1 N7 2.146(5) . y
O3 C34 1.380(6) . ?
O3 C37 1.403(11) . ?
O4 C44 1.372(5) . ?
O4 C47 1.403(10) . ?
O5 C50 1.284(8) . ?
O6 C50 1.263(8) . ?
O7 C74 1.377(5) . ?
O7 C77 1.442(8) . ?
O8 C84 1.371(5) . ?
O8 C87 1.412(11) . ?
N1 C1 1.365(7) . ?
N1 C2 1.408(7) . ?
N2 C1 1.352(7) . ?
N2 C5 1.403(7) . ?
N3 C30 1.322(8) . ?
N3 C31 1.441(6) . ?
N4 C30 1.329(8) . ?
N4 C41 1.428(5) . ?
N7 C70 1.317(8) . ?
N7 C71 1.442(6) . ?
N8 C70 1.337(8) . ?
N8 C81 1.442(6) . ?
C1 C1 1.440(12) 2_655 ?
C2 C5 1.399(8) 2_655 ?
C2 C3 1.410(9) . ?
C3 C4 1.386(9) . ?
C4 C7 1.367(10) 2_655 ?
C5 C6 1.391(8) . ?
C5 C2 1.399(8) 2_655 ?
C6 C7 1.379(9) . ?
C7 C4 1.367(10) 2_655 ?
C31 C32 1.3900 . ?
C31 C36 1.3900 . ?
C32 C33 1.3900 . ?
C33 C34 1.3900 . ?
C34 C35 1.3900 . ?
C35 C36 1.3900 . ?
C41 C42 1.3900 . ?
C41 C46 1.3900 . ?
C42 C43 1.3900 . ?
C43 C44 1.3900 . ?
C44 C45 1.3900 . ?
C45 C46 1.3900 . ?
C50 C51 1.486(10) . ?
C71 C72 1.3900 . ?
C71 C76 1.3900 . ?
C72 C73 1.3900 . ?
C73 C74 1.3900 . ?
C74 C75 1.3900 . ?
C75 C76 1.3900 . ?
C81 C82 1.3900 . ?
C81 C86 1.3900 . ?
C82 C83 1.3900 . ?
C83 C84 1.3900 . ?
C84 C85 1.3900 . ?
C85 C86 1.3900 . ?
Cl1 C1S 1.519(16) . ?
Cl2 C1S 1.71(2) . ?
Cl3 C2S 1.82(3) . ?
Cl4 C2S 1.40(3) . ?
